data_7133707
loop_
_publ_author_name
'Shao, Zhen-Wu'
'Xiong, Chaozhi'
'Yang, Jiajie'
'Mei, Zhewei'
'Xiong, Li'
'Wu, Wenjing'
'Liu, Chong'

_publ_section_title
;
 A Zr-hydroxamate metal-organic framework with intrinsic chelating sites
 for postsynthetic Pd metalation and Suzuki-Miyaura catalysis.
;
_journal_issue 79
_journal_name_full 'Chemical communications (Cambridge, England)'
_journal_page_first 11100
_journal_page_last 11103
_journal_paper_doi 10.1039/d4cc03895a
_journal_volume 60
_journal_year 2024
_chemical_formula_moiety 'C12 H8 N8 O8 Zr, 7[C3H7NO]'
_chemical_formula_sum 'C33 H57 N15 O15 Zr'
_chemical_formula_weight 995.136
_space_group_crystal_system hexagonal
_space_group_IT_number 192
_space_group_name_Hall '-P 6 2c'
_space_group_name_H-M_alt 'P 6/m c c'
_symmetry_Int_Tables_number 192
_audit_creation_date 2024-08-30
_audit_creation_method
;
Olex2 1.3
(compiled 2020.11.12 svn.r5f609507 for OlexSys, GUI svn.r6272)
;
_audit_update_record
;
2024-08-30 deposited with the CCDC.	2024-09-09 downloaded from the CCDC.
;
_cell_angle_alpha 90
_cell_angle_beta 90
_cell_angle_gamma 120
_cell_formula_units_Z 6
_cell_length_a 22.8945(4)
_cell_length_b 22.8945(4)
_cell_length_c 16.5284(5)
_cell_measurement_reflns_used 9924
_cell_measurement_temperature 193.00
_cell_measurement_theta_max 60.37
_cell_measurement_theta_min 3.36
_cell_volume 7502.8(3)
_computing_cell_refinement 'SAINT V8.40B (Bruker, 2019)'
_computing_data_collection 'APEX4 V2022.10-1 (Bruker, 2022)'
_computing_data_reduction 'SAINT V8.40B (Bruker, 2019)'
_computing_molecular_graphics 'Olex2 1.3 (Dolomanov et al., 2009)'
_computing_publication_material 'Olex2 1.3 (Dolomanov et al., 2009)'
_computing_structure_refinement 'olex2.refine 1.5-dev (Bourhis et al., 2015)'
_computing_structure_solution 'SHELXT 2018/2 (Sheldrick, 2018)'
_diffrn_ambient_temperature 193.15
_diffrn_detector_area_resol_mean 7.41
_diffrn_detector_type 'Bruker PHOTON II'
_diffrn_measured_fraction_theta_full 0.9958
_diffrn_measured_fraction_theta_max 0.9899
_diffrn_measurement_device 'four-circle diffractometer'
_diffrn_measurement_device_type 'Bruker D8 VENTURE Metaljet PHOTON II'
_diffrn_measurement_method '\w and \f shutterless scans'
_diffrn_measurement_specimen_support 'nylon loop'
_diffrn_radiation_type synchrotron
_diffrn_radiation_wavelength 1.34139
_diffrn_reflns_av_R_equivalents 0.0735
_diffrn_reflns_av_unetI/netI 0.0274
_diffrn_reflns_Laue_measured_fraction_full 0.9958
_diffrn_reflns_Laue_measured_fraction_max 0.9899
_diffrn_reflns_limit_h_max 29
_diffrn_reflns_limit_h_min -27
_diffrn_reflns_limit_k_max 26
_diffrn_reflns_limit_k_min -28
_diffrn_reflns_limit_l_max 21
_diffrn_reflns_limit_l_min -19
_diffrn_reflns_number 55736
_diffrn_reflns_point_group_measured_fraction_full 0.9958
_diffrn_reflns_point_group_measured_fraction_max 0.9899
_diffrn_reflns_theta_full 53.5942
_diffrn_reflns_theta_max 60.38
_diffrn_reflns_theta_min 1.94
_exptl_absorpt_coefficient_mu 1.611
_exptl_absorpt_correction_T_max 0.7518
_exptl_absorpt_correction_T_min 0.6630
_exptl_absorpt_correction_type multi-scan
_exptl_absorpt_process_details
;
SADABS-2016/2 (Bruker,2016/2) was used for absorption correction.
wR2(int) was 0.1343 before and 0.0609 after correction.
The Ratio of minimum to maximum transmission is 0.8819.
The \l/2 correction factor is Not present.
;
_exptl_crystal_colour yellow
_exptl_crystal_colour_primary yellow
_exptl_crystal_density_diffrn 1.321
_exptl_crystal_description block
_exptl_crystal_F_000 3126.372
_exptl_crystal_size_max 0.13
_exptl_crystal_size_mid 0.12
_exptl_crystal_size_min 0.1
_refine_diff_density_max 0.6047
_refine_diff_density_min -0.7097
_refine_diff_density_rms 0.0873
_refine_ls_d_res_high 0.7715
_refine_ls_d_res_low 19.8272
_refine_ls_goodness_of_fit_ref 1.0037
_refine_ls_hydrogen_treatment constr
_refine_ls_matrix_type full
_refine_ls_number_constraints 4
_refine_ls_number_parameters 67
_refine_ls_number_reflns 2947
_refine_ls_number_restraints 24
_refine_ls_restrained_S_all 0.9996
_refine_ls_R_factor_all 0.0541
_refine_ls_R_factor_gt 0.0447
_refine_ls_shift/su_max -0.0008
_refine_ls_shift/su_mean 0.0001
_refine_ls_structure_factor_coef Fsqd
_refine_ls_weighting_details 'w=1/[\s^2^(Fo^2^)+(0.1064P)^2^+2.3173P] where P=(Fo^2^+2Fc^2^)/3'
_refine_ls_weighting_scheme calc
_refine_ls_wR_factor_gt 0.1493
_refine_ls_wR_factor_ref 0.1567
_reflns_Friedel_coverage 0.0
_reflns_limit_h_max 25
_reflns_limit_h_min 0
_reflns_limit_k_max 14
_reflns_limit_k_min 0
_reflns_limit_l_max 21
_reflns_limit_l_min 0
_reflns_number_gt 2166
_reflns_number_total 2947
_reflns_threshold_expression I>=2u(I)
_cod_data_source_file d4cc03895a2.cif
_cod_data_source_block SUM-1-pz
_cod_depositor_comments 'Adding full bibliography for 7133707.cif.'
_cod_original_formula_sum 'C33 H57 N15 O15 Zr1'
_cod_database_code 7133707
_olex2_refinement_description
;
1. Uiso/Uaniso restraints and constraints
N2 \\sim C2 \\sim C3: within 2A with sigma of 0.002 and sigma for terminal
atoms of 0.004 within 2A
Uanis(C3) \\sim Ueq, Uanis(N2) \\sim Ueq: with sigma of 0.005 and sigma for
terminal atoms of 0.01
2.a Aromatic/amide H refined with riding coordinates:
 N1(H1), C3(H3)
;
_smtbx_masks_special_details
;
A solvent mask was calculated and 1662 electrons were 
found in a volume of 5578\%A^3^ in 1 void per unit cell. 
This is consistent with the presence of 7[C3H7NO] per Formula Unit 
which account for 1680 electrons per unit cell.
;
_smtbx_masks_void_probe_radius 1.2
_smtbx_masks_void_truncation_radius 1.2
_olex2_submission_special_instructions 'No special instructions were received'

loop_
_space_group_symop_id
_space_group_symop_operation_xyz
1 x,y,z
2 x-y,x,z
3 y,-x+y,z
4 -y,x-y,z
5 -x+y,-x,z
6 x-y,-y,-z+1/2
7 -x,-x+y,-z+1/2
8 -x,-y,z
9 y,x,-z+1/2
10 -y,-x,-z+1/2
11 -x+y,y,-z+1/2
12 x,x-y,-z+1/2
13 -x,-y,-z
14 -x+y,-x,-z
15 -y,x-y,-z
16 y,-x+y,-z
17 x-y,x,-z
18 -x+y,y,z-1/2
19 x,x-y,z-1/2
20 x,y,-z
21 -y,-x,z-1/2
22 y,x,z-1/2
23 x-y,-y,z-1/2
24 -x,-x+y,z-1/2

loop_
_atom_site_label
_atom_site_type_symbol
_atom_site_fract_x
_atom_site_fract_y
_atom_site_fract_z
_atom_site_U_iso_or_equiv
_atom_site_adp_type
_atom_site_occupancy
_atom_site_site_symmetry_order
_atom_site_refinement_flags_posn
_atom_site_refinement_flags_adp
_atom_site_refinement_flags_occupancy
Zr1 Zr 0.5 0.5 0.25 0.02029(17) Uani 1.000000 4 S T P
O2 O 0.39876(9) 0.48478(9) 0.28301(12) 0.0348(4) Uani 1.000000 1 . . .
O1 O 0.43802(8) 0.47639(9) 0.14186(11) 0.0290(4) Uani 1.000000 1 . . .
N1 N 0.37801(10) 0.47454(12) 0.15195(13) 0.0328(5) Uani 1.000000 1 . . .
H1 H 0.35222(10) 0.47030(12) 0.11032(13) 0.0394(6) Uiso 1.000000 1 R . .
N2 N 0.26224(14) 0.47771(18) 0.17356(17) 0.0617(7) Uani 1.000000 1 . U .
C2 C 0.29546(14) 0.47751(19) 0.23769(17) 0.0456(6) Uani 1.000000 1 . U .
C1 C 0.36041(12) 0.47921(14) 0.22470(16) 0.0318(6) Uani 1.000000 1 . . .
C3 C 0.27324(16) 0.4780(2) 0.3144(2) 0.0564(7) Uani 1.000000 1 . U .
H3 H 0.29922(16) 0.4786(2) 0.3595(2) 0.0677(9) Uiso 1.000000 1 R . .

loop_
_atom_site_aniso_label
_atom_site_aniso_U_11
_atom_site_aniso_U_22
_atom_site_aniso_U_33
_atom_site_aniso_U_12
_atom_site_aniso_U_13
_atom_site_aniso_U_23
Zr1 0.0232(2) 0.0232(2) 0.0222(3) 0.01734(16) -0.000000 0.000000
O2 0.0319(9) 0.0550(11) 0.0298(10) 0.0311(9) 0.0010(8) 0.0028(9)
O1 0.0219(8) 0.0412(9) 0.0335(10) 0.0231(7) -0.0023(7) -0.0033(8)
N1 0.0269(10) 0.0486(13) 0.0344(13) 0.0275(10) -0.0021(9) -0.0028(10)
N2 0.0507(13) 0.125(2) 0.0367(14) 0.0641(13) 0.0008(10) -0.0018(13)
C2 0.0316(11) 0.0888(16) 0.0331(13) 0.0427(10) 0.0029(8) 0.0047(10)
C1 0.0259(12) 0.0452(14) 0.0341(14) 0.0250(11) -0.0007(11) 0.0004(12)
C3 0.0440(13) 0.1052(17) 0.0404(14) 0.0525(10) 0.0007(9) 0.0033(11)

loop_
_atom_type_symbol
_atom_type_scat_dispersion_real
_atom_type_scat_dispersion_imag
_atom_type_scat_Cromer_Mann_a1
_atom_type_scat_Cromer_Mann_a2
_atom_type_scat_Cromer_Mann_a3
_atom_type_scat_Cromer_Mann_a4
_atom_type_scat_Cromer_Mann_b1
_atom_type_scat_Cromer_Mann_b2
_atom_type_scat_Cromer_Mann_b3
_atom_type_scat_Cromer_Mann_b4
_atom_type_scat_Cromer_Mann_c
_atom_type_scat_source
_atom_type_scat_dispersion_source
C 0.01370 0.00670 2.31000 1.02000 1.58860 0.86500 20.84390 10.20750 0.56870 51.65120 0.21560 'International Tables Volume C Table 6.1.1.4 (pp. 500-502)' 'Brennan, Cowan, Rev. Sci. Instrum., 1992, 63, 850'
H 0.00000 0.00000 0.49300 0.32291 0.14019 0.04081 10.51090 26.12570 3.14236 57.79970 0.00304 'International Tables Volume C Table 6.1.1.4 (pp. 500-502)' 'Brennan, Cowan, Rev. Sci. Instrum., 1992, 63, 850'
N 0.02410 0.01340 12.21260 3.13220 2.01250 1.16630 0.00570 9.89330 28.99750 0.58260 -11.52900 'International Tables Volume C Table 6.1.1.4 (pp. 500-502)' 'Brennan, Cowan, Rev. Sci. Instrum., 1992, 63, 850'
O 0.03890 0.02410 3.04850 2.28680 1.54630 0.86700 13.27710 5.70110 0.32390 32.90890 0.25080 'International Tables Volume C Table 6.1.1.4 (pp. 500-502)' 'Brennan, Cowan, Rev. Sci. Instrum., 1992, 63, 850'
Zr -0.37500 1.76120 17.87650 10.94800 5.41732 3.65721 1.27618 11.91600 0.11762 87.66270 2.06929 'International Tables Volume C Table 6.1.1.4 (pp. 500-502)' 'Brennan, Cowan, Rev. Sci. Instrum., 1992, 63, 850'

loop_
_geom_angle_atom_site_label_1
_geom_angle_atom_site_label_2
_geom_angle_atom_site_label_3
_geom_angle
_geom_angle_site_symmetry_1
_geom_angle_site_symmetry_3
_geom_angle_publ_flag
O2 Zr1 O2 106.67(10) . 9 y
O2 Zr1 O2 151.70(10) 8_665 . y
O2 Zr1 O2 80.37(10) 8_665 9 y
O2 Zr1 O2 80.37(10) 10_665 . y
O2 Zr1 O2 151.70(10) 10_665 9 y
O2 Zr1 O2 106.67(10) 10_665 8_665 y
O1 Zr1 O2 78.31(7) 8_665 10_665 y
O1 Zr1 O2 78.52(7) 8_665 9 y
O1 Zr1 O2 78.31(7) 10_665 8_665 y
O1 Zr1 O2 78.31(7) 9 . y
O1 Zr1 O2 78.52(7) 9 8_665 y
O1 Zr1 O2 137.47(6) 9 10_665 y
O1 Zr1 O2 78.31(7) . 9 y
O1 Zr1 O2 70.41(7) 8_665 8_665 y
O1 Zr1 O2 70.41(7) . . y
O1 Zr1 O2 70.41(7) 10_665 10_665 y
O1 Zr1 O2 137.47(6) . 8_665 y
O1 Zr1 O2 78.52(7) 10_665 . y
O1 Zr1 O2 78.52(7) . 10_665 y
O1 Zr1 O2 70.41(7) 9 9 y
O1 Zr1 O2 137.47(6) 8_665 . y
O1 Zr1 O2 137.47(6) 10_665 9 y
O1 Zr1 O1 69.52(9) 8_665 . y
O1 Zr1 O1 126.47(9) 10_665 8_665 y
O1 Zr1 O1 126.47(9) 9 . y
O1 Zr1 O1 69.52(9) 10_665 9 y
O1 Zr1 O1 139.06(8) 10_665 . y
O1 Zr1 O1 139.06(8) 9 8_665 y
C1 O2 Zr1 116.30(16) . 9 ?
N1 O1 Zr1 115.41(14) . . ?
H1 N1 O1 121.20(12) . . ?
C1 N1 O1 117.6(2) . . ?
C1 N1 H1 121.20(13) . . ?
C3 N2 C2 117.1(3) 11 . ?
C1 C2 N2 117.4(2) . . ?
C3 C2 N2 122.2(3) . . ?
C3 C2 C1 120.4(2) . . ?
N1 C1 O2 119.2(2) . . ?
C2 C1 O2 121.9(2) . . ?
C2 C1 N1 118.9(2) . . ?
C2 C3 N2 120.7(3) . 11 ?
H3 C3 N2 119.65(18) . 11 ?
H3 C3 C2 119.65(16) . . ?

loop_
_geom_bond_atom_site_label_1
_geom_bond_atom_site_label_2
_geom_bond_distance
_geom_bond_site_symmetry_2
_geom_bond_publ_flag
Zr1 O2 2.2324(16) 8_665 y
Zr1 O2 2.2324(16) 9 y
Zr1 O2 2.2324(16) . y
Zr1 O2 2.2324(16) 10_665 y
Zr1 O1 2.1756(17) 8_665 y
Zr1 O1 2.1756(17) 9 y
Zr1 O1 2.1756(17) 10_665 y
Zr1 O1 2.1756(17) . y
O2 C1 1.267(3) . ?
O1 N1 1.363(2) . ?
N1 H1 0.8800 . ?
N1 C1 1.289(3) . ?
N2 C2 1.306(4) . ?
N2 C3 1.334(4) 11 ?
C2 C1 1.483(3) . ?
C2 C3 1.368(4) . ?
C3 H3 0.9500 . ?

loop_
_geom_torsion_atom_site_label_1
_geom_torsion_atom_site_label_2
_geom_torsion_atom_site_label_3
_geom_torsion_atom_site_label_4
_geom_torsion
_geom_torsion_site_symmetry_1
_geom_torsion_site_symmetry_2
_geom_torsion_site_symmetry_3
_geom_torsion_site_symmetry_4
_geom_torsion_publ_flag
Zr1 O2 C1 N1 8.13(19) 9 . . . ?
Zr1 O2 C1 N1 8.13(19) 10_665 . . . ?
Zr1 O2 C1 N1 8.13(19) 8_665 . . . ?
Zr1 O2 C1 N1 8.13(19) . . . . ?
Zr1 O2 C1 C2 -172.2(2) 10_665 . . . ?
Zr1 O2 C1 C2 -172.2(2) 8_665 . . . ?
Zr1 O2 C1 C2 -172.2(2) . . . . ?
Zr1 O2 C1 C2 -172.2(2) 9 . . . ?
Zr1 O1 N1 C1 -7.57(19) . . . . ?
Zr1 O1 N1 C1 -7.57(19) 9 . . . ?
Zr1 O1 N1 C1 -7.57(19) 10_665 . . . ?
Zr1 O1 N1 C1 -7.57(19) 8_665 . . . ?
O2 C1 N1 O1 -0.5(3) . . . . ?
O2 C1 C2 N2 174.0(3) . . . . ?
O2 C1 C2 C3 -3.8(4) . . . . ?
O1 N1 C1 C2 179.9(3) . . . . ?
N1 C1 C2 N2 -6.3(3) . . . . ?
N1 C1 C2 C3 175.8(3) . . . . ?
N2 C2 C3 N2 1.0(5) . . . 11 ?
N2 C3 C2 N2 1.0(5) 11 . . . ?
N2 C3 C2 C1 178.8(3) 11 . . . ?

loop_
_restr_U_iso_atom_site_label
_restr_U_iso_weight_param
N2 0.0100
C3 0.0050

loop_
_restr_U_similar_atom_site_label_1
_restr_U_similar_atom_site_label_2
_restr_U_similar_weight_param
N2 C2 0.0040
C2 C3 0.0020

loop_
_smtbx_masks_void_nr
_smtbx_masks_void_average_x
_smtbx_masks_void_average_y
_smtbx_masks_void_average_z
_smtbx_masks_void_volume
_smtbx_masks_void_count_electrons
_smtbx_masks_void_content
1 -0.597 -0.231 -0.921 5577.5 1662.2 '42 DMF'
